data_1544339
loop_
_publ_author_name
'Hummel, Michael'
'Laus, Gerhard'
'Kahlenberg, Volker'
'Schottenberger, Herwig'

_publ_section_title
;
 [(Dimethylamino)methyl]dimethylazanium bis(trifluoromethanesulfonyl)amide
;
_journal_issue 10
_journal_name_full IUCrData
_journal_page_first x161658
_journal_paper_doi 10.1107/S2414314616016588
_journal_volume 1
_journal_year 2016
_chemical_formula_iupac 'C5 H15 N2 +, C2 F6 N O4 S2 -'
_chemical_formula_moiety 'C5 H15 N2 +, C2 F6 N O4 S2 -'
_chemical_formula_sum 'C7 H15 F6 N3 O4 S2'
_chemical_formula_weight 383.36
_chemical_name_systematic
;
[(Dimethylamino)methyl]dimethylazanium
bis(trifluoromethanesulfonyl)amide
;
_space_group_IT_number 14
_symmetry_cell_setting monoclinic
_symmetry_space_group_name_Hall '-P 2ybc'
_symmetry_space_group_name_H-M 'P 1 21/c 1'
_atom_sites_solution_hydrogens geom
_atom_sites_solution_primary direct
_atom_sites_solution_secondary difmap
_cell_angle_alpha 90
_cell_angle_beta 90.173(3)
_cell_angle_gamma 90
_cell_formula_units_Z 4
_cell_length_a 8.5071(3)
_cell_length_b 20.9755(8)
_cell_length_c 8.9099(4)
_cell_measurement_reflns_used 6860
_cell_measurement_temperature 100(2)
_cell_measurement_theta_max 28.3124
_cell_measurement_theta_min 2.9942
_cell_volume 1589.88(11)
_computing_cell_refinement
;
CrysAlis CCD (Oxford Diffraction, 2008)
;
_computing_data_collection
;
CrysAlis CCD (Oxford Diffraction, 2008)
;
_computing_data_reduction
;
CrysAlis RED (Oxford Diffraction, 2008)
;
_computing_molecular_graphics
;
ORTEP-3 for Windows (Farrugia, 2012)
;
_computing_publication_material
;
Mercury (Macrae <i>et al.</i>,  2008)
;
_computing_structure_refinement
;
SHELXL97 (Sheldrick, 2008)
;
_computing_structure_solution
;
SIR2002 (Burla <i>et al.</i>,  2003)
;
_diffrn_ambient_temperature 100(2)
_diffrn_detector_area_resol_mean 10.3822
_diffrn_measured_fraction_theta_full 0.998
_diffrn_measured_fraction_theta_max 0.998
_diffrn_measurement_device_type 'Oxford Diffraction Gemini-R Ultra'
_diffrn_measurement_method '\w (1\% width)'
_diffrn_radiation_monochromator graphite
_diffrn_radiation_type MoK\a
_diffrn_radiation_wavelength 0.71073
_diffrn_reflns_av_R_equivalents 0.0278
_diffrn_reflns_limit_h_max 8
_diffrn_reflns_limit_h_min -10
_diffrn_reflns_limit_k_max 23
_diffrn_reflns_limit_k_min -25
_diffrn_reflns_limit_l_max 10
_diffrn_reflns_limit_l_min -9
_diffrn_reflns_number 9624
_diffrn_reflns_theta_full 25.25
_diffrn_reflns_theta_max 25.25
_diffrn_reflns_theta_min 3
_exptl_absorpt_coefficient_mu 0.416
_exptl_absorpt_correction_T_max 0.9215
_exptl_absorpt_correction_T_min 0.9068
_exptl_absorpt_correction_type multi-scan
_exptl_absorpt_process_details
;
(CrysAlis RED; Oxford Diffraction, 2008)
;
_exptl_crystal_colour colourless
_exptl_crystal_density_diffrn 1.602
_exptl_crystal_density_method 'not measured'
_exptl_crystal_description block
_exptl_crystal_F_000 784
_exptl_crystal_size_max 0.24
_exptl_crystal_size_mid 0.20
_exptl_crystal_size_min 0.20
_refine_diff_density_max 0.33
_refine_diff_density_min -0.287
_refine_ls_extinction_method none
_refine_ls_goodness_of_fit_ref 1.055
_refine_ls_hydrogen_treatment mixed
_refine_ls_matrix_type full
_refine_ls_number_parameters 207
_refine_ls_number_reflns 2874
_refine_ls_number_restraints 1
_refine_ls_restrained_S_all 1.056
_refine_ls_R_factor_all 0.0351
_refine_ls_R_factor_gt 0.0318
_refine_ls_shift/su_max 0
_refine_ls_shift/su_mean 0
_refine_ls_structure_factor_coef Fsqd
_refine_ls_weighting_details 'calc w=1/[\s^2^(Fo^2^)+(0.0373P)^2^+0.4067P] where P=(Fo^2^+2Fc^2^)/3'
_refine_ls_weighting_scheme calc
_refine_ls_wR_factor_gt 0.0669
_refine_ls_wR_factor_ref 0.0681
_reflns_number_gt 2739
_reflns_number_total 2874
_reflns_threshold_expression >2sigma(I)
_cod_data_source_file su4084sup1.cif
_cod_data_source_block I
_cod_original_sg_symbol_H-M 'P 21/c'
_cod_database_code 1544339

loop_
_symmetry_equiv_pos_as_xyz
'x, y, z'
'-x, y+1/2, -z+1/2'
'-x, -y, -z'
'x, -y-1/2, z-1/2'

loop_
_atom_site_type_symbol
_atom_site_label
_atom_site_fract_x
_atom_site_fract_y
_atom_site_fract_z
_atom_site_U_iso_or_equiv
_atom_site_adp_type
_atom_site_calc_flag
_atom_site_refinement_flags
_atom_site_occupancy
_atom_site_symmetry_multiplicity
S S1 0.57434(6) 0.14606(2) 0.75790(7) 0.01443(13) Uani d . 1 1
S S2 0.72783(7) 0.03241(2) 0.83172(7) 0.01478(13) Uani d . 1 1
F F4 0.95493(16) 0.11210(6) 0.77018(17) 0.0269(3) Uani d . 1 1
F F5 0.94238(18) 0.03106(7) 0.62282(16) 0.0310(4) Uani d . 1 1
F F3 0.33176(17) 0.09974(8) 0.89895(19) 0.0346(4) Uani d . 1 1
F F6 1.03258(17) 0.01977(8) 0.84722(18) 0.0357(4) Uani d . 1 1
F F1 0.29633(17) 0.11073(8) 0.66095(18) 0.0385(4) Uani d . 1 1
F F2 0.29664(19) 0.19311(8) 0.8058(2) 0.0440(5) Uani d . 1 1
O O4 0.73015(19) 0.05025(7) 0.98655(18) 0.0195(4) Uani d . 1 1
O O3 0.7037(2) -0.03286(7) 0.79420(19) 0.0248(4) Uani d . 1 1
O O1 0.5888(2) 0.18332(7) 0.62404(18) 0.0221(4) Uani d . 1 1
O O2 0.6286(2) 0.17340(7) 0.89653(19) 0.0209(4) Uani d . 1 1
N N3 0.6242(2) 0.07529(9) 0.7246(2) 0.0174(4) Uani d . 1 1
C C7 0.9264(3) 0.04976(11) 0.7639(3) 0.0202(5) Uani d . 1 1
C C6 0.3619(3) 0.13647(12) 0.7819(3) 0.0243(6) Uani d . 1 1
N N2 0.6602(2) 0.13384(9) 0.2322(2) 0.0166(4) Uani d D 1 1
H H2 0.673(3) 0.1214(12) 0.140(2) 0.02 Uiso d D 1 1
N N1 0.9399(2) 0.15256(9) 0.2565(2) 0.0219(4) Uani d . 1 1
C C2 1.0467(3) 0.15839(14) 0.3829(3) 0.0329(7) Uani d . 1 1
H H2A 1.0838 0.2025 0.3903 0.049 Uiso calc R 1 1
H H2B 1.1366 0.1299 0.3683 0.049 Uiso calc R 1 1
H H2C 0.9918 0.1467 0.4754 0.049 Uiso calc R 1 1
C C4 0.6675(3) 0.07490(11) 0.3251(3) 0.0206(5) Uani d . 1 1
H H4A 0.6492 0.0858 0.4306 0.031 Uiso calc R 1 1
H H4B 0.7715 0.0553 0.3149 0.031 Uiso calc R 1 1
H H4C 0.5867 0.0449 0.2911 0.031 Uiso calc R 1 1
C C3 1.0159(3) 0.16873(17) 0.1164(3) 0.0367(7) Uani d . 1 1
H H3A 0.9404 0.1645 0.0337 0.055 Uiso calc R 1 1
H H3B 1.1047 0.1399 0.0996 0.055 Uiso calc R 1 1
H H3C 1.054 0.2128 0.121 0.055 Uiso calc R 1 1
C C5 0.5036(3) 0.16500(11) 0.2400(3) 0.0208(5) Uani d . 1 1
H H5A 0.4219 0.1341 0.2128 0.031 Uiso calc R 1 1
H H5B 0.5003 0.2011 0.1701 0.031 Uiso calc R 1 1
H H5C 0.4854 0.1804 0.3424 0.031 Uiso calc R 1 1
C C1 0.7886(3) 0.18053(11) 0.2756(3) 0.0218(5) Uani d . 1 1
H H1A 0.7802 0.2192 0.2124 0.026 Uiso calc R 1 1
H H1B 0.7751 0.1934 0.3816 0.026 Uiso calc R 1 1

loop_
_atom_site_aniso_label
_atom_site_aniso_U_11
_atom_site_aniso_U_22
_atom_site_aniso_U_33
_atom_site_aniso_U_12
_atom_site_aniso_U_13
_atom_site_aniso_U_23
S1 0.0148(3) 0.0143(3) 0.0142(3) 0.0019(2) 0.0018(3) 0.0008(2)
S2 0.0148(3) 0.0135(3) 0.0160(3) 0.0019(2) 0.0006(2) 0.0001(2)
F4 0.0225(7) 0.0283(8) 0.0300(8) -0.0057(6) 0.0071(6) -0.0016(7)
F5 0.0340(8) 0.0377(9) 0.0214(8) 0.0056(7) 0.0094(6) -0.0062(6)
F3 0.0291(8) 0.0415(10) 0.0334(9) -0.0058(7) 0.0131(7) 0.0096(8)
F6 0.0195(7) 0.0522(10) 0.0354(9) 0.0134(7) 0.0000(7) 0.0087(8)
F1 0.0197(8) 0.0589(11) 0.0371(9) -0.0018(7) -0.0073(7) -0.0010(9)
F2 0.0282(9) 0.0378(9) 0.0661(13) 0.0166(7) 0.0141(8) -0.0004(8)
O4 0.0220(9) 0.0202(9) 0.0164(8) 0.0048(7) 0.0021(7) 0.0015(7)
O3 0.0300(9) 0.0152(8) 0.0293(10) 0.0008(7) -0.0009(8) -0.0003(7)
O1 0.0281(10) 0.0203(9) 0.0180(9) 0.0019(7) 0.0051(7) 0.0026(7)
O2 0.0270(9) 0.0178(9) 0.0180(9) 0.0019(7) -0.0004(7) -0.0028(7)
N3 0.0182(9) 0.0174(10) 0.0166(10) 0.0030(8) -0.0027(8) -0.0041(8)
C7 0.0160(11) 0.0263(13) 0.0183(13) 0.0043(10) 0.0025(11) -0.0012(11)
C6 0.0187(12) 0.0254(14) 0.0288(16) 0.0052(10) 0.0018(11) 0.0024(11)
N2 0.0193(10) 0.0178(10) 0.0128(11) 0.0000(7) 0.0025(9) -0.0026(8)
N1 0.0168(10) 0.0270(11) 0.0218(10) -0.0001(8) 0.0021(10) -0.0036(10)
C2 0.0278(15) 0.0428(17) 0.0281(15) 0.0009(13) -0.0014(12) 0.0035(13)
C4 0.0227(13) 0.0173(12) 0.0220(13) -0.0001(9) 0.0021(11) 0.0022(11)
C3 0.0265(15) 0.063(2) 0.0212(15) 0.0016(14) 0.0039(12) -0.0037(14)
C5 0.0192(12) 0.0198(12) 0.0232(13) -0.0001(9) 0.0002(11) 0.0009(12)
C1 0.0212(12) 0.0188(12) 0.0255(14) -0.0020(10) 0.0019(11) -0.0047(10)

loop_
_atom_type_symbol
_atom_type_description
_atom_type_scat_dispersion_real
_atom_type_scat_dispersion_imag
_atom_type_scat_source
C C 0.0033 0.0016 'International Tables Vol C Tables 4.2.6.8 and 6.1.1.4'
F F 0.0171 0.0103 'International Tables Vol C Tables 4.2.6.8 and 6.1.1.4'
N N 0.0061 0.0033 'International Tables Vol C Tables 4.2.6.8 and 6.1.1.4'
O O 0.0106 0.006 'International Tables Vol C Tables 4.2.6.8 and 6.1.1.4'
S S 0.1246 0.1234 'International Tables Vol C Tables 4.2.6.8 and 6.1.1.4'
H H 0 0 'International Tables Vol C Tables 4.2.6.8 and 6.1.1.4'

loop_
_geom_angle_atom_site_label_1
_geom_angle_atom_site_label_2
_geom_angle_atom_site_label_3
_geom_angle
O1 S1 O2 118.04(10)
O1 S1 N3 109.54(10)
O2 S1 N3 116.91(10)
O1 S1 C6 104.14(11)
O2 S1 C6 104.96(11)
N3 S1 C6 100.69(11)
O3 S2 O4 118.68(10)
O3 S2 N3 109.04(10)
O4 S2 N3 116.12(10)
O3 S2 C7 104.23(11)
O4 S2 C7 104.85(11)
N3 S2 C7 101.60(11)
S1 N3 S2 125.08(13)
F5 C7 F6 108.61(19)
F5 C7 F4 108.18(19)
F6 C7 F4 108.59(19)
F5 C7 S2 110.58(16)
F6 C7 S2 110.36(16)
F4 C7 S2 110.45(15)
F3 C6 F1 108.8(2)
F3 C6 F2 108.2(2)
F1 C6 F2 108.6(2)
F3 C6 S1 110.45(17)
F1 C6 S1 111.24(17)
F2 C6 S1 109.46(18)
C5 N2 C4 112.00(19)
C5 N2 C1 110.43(18)
C4 N2 C1 111.44(19)
C5 N2 H2 107.0(17)
C4 N2 H2 105.7(17)
C1 N2 H2 110.0(17)
C1 N1 C3 114.3(2)
C1 N1 C2 115.9(2)
C3 N1 C2 111.67(19)
N1 C2 H2A 109.5
N1 C2 H2B 109.5
H2A C2 H2B 109.5
N1 C2 H2C 109.5
H2A C2 H2C 109.5
H2B C2 H2C 109.5
N2 C4 H4A 109.5
N2 C4 H4B 109.5
H4A C4 H4B 109.5
N2 C4 H4C 109.5
H4A C4 H4C 109.5
H4B C4 H4C 109.5
N1 C3 H3A 109.5
N1 C3 H3B 109.5
H3A C3 H3B 109.5
N1 C3 H3C 109.5
H3A C3 H3C 109.5
H3B C3 H3C 109.5
N2 C5 H5A 109.5
N2 C5 H5B 109.5
H5A C5 H5B 109.5
N2 C5 H5C 109.5
H5A C5 H5C 109.5
H5B C5 H5C 109.5
N1 C1 N2 110.71(18)
N1 C1 H1A 109.5
N2 C1 H1A 109.5
N1 C1 H1B 109.5
N2 C1 H1B 109.5
H1A C1 H1B 108.1

loop_
_geom_bond_atom_site_label_1
_geom_bond_atom_site_label_2
_geom_bond_distance
S1 O1 1.4315(17)
S1 O2 1.4368(18)
S1 N3 1.5722(19)
S1 C6 1.832(3)
S2 O3 1.4240(16)
S2 O4 1.4294(17)
S2 N3 1.578(2)
S2 C7 1.832(2)
F4 C7 1.331(3)
F5 C7 1.324(3)
F3 C6 1.322(3)
F6 C7 1.326(3)
F1 C6 1.327(3)
F2 C6 1.329(3)
N2 C5 1.486(3)
N2 C4 1.489(3)
N2 C1 1.516(3)
N2 H2 0.869(17)
N1 C1 1.425(3)
N1 C3 1.448(3)
N1 C2 1.450(3)
C2 H2A 0.98
C2 H2B 0.98
C2 H2C 0.98
C4 H4A 0.98
C4 H4B 0.98
C4 H4C 0.98
C3 H3A 0.98
C3 H3B 0.98
C3 H3C 0.98
C5 H5A 0.98
C5 H5B 0.98
C5 H5C 0.98
C1 H1A 0.99
C1 H1B 0.99

loop_
_geom_hbond_atom_site_label_D
_geom_hbond_atom_site_label_H
_geom_hbond_atom_site_label_A
_geom_hbond_site_symmetry_A
_geom_hbond_distance_DH
_geom_hbond_distance_HA
_geom_hbond_distance_DA
_geom_hbond_angle_DHA
_geom_hbond_publ_flag
N2 H2 O4 1_554 0.87(2) 2.08(2) 2.868(3) 150(2) y
N2 H2 O2 1_554 0.87(2) 2.46(2) 3.115(2) 133(2) y
C5 H5A O3 3_656 0.98 2.38 3.299(3) 156 y
C4 H4C O3 3_656 0.98 2.59 3.444(3) 145 y
C5 H5B O1 4_565 0.98 2.57 3.423(3) 145 y

loop_
_geom_torsion_atom_site_label_1
_geom_torsion_atom_site_label_2
_geom_torsion_atom_site_label_3
_geom_torsion_atom_site_label_4
_geom_torsion
O1 S1 N3 S2 138.03(15)
O2 S1 N3 S2 0.3(2)
C6 S1 N3 S2 -112.65(16)
O3 S2 N3 S1 159.72(14)
O4 S2 N3 S1 22.45(19)
C7 S2 N3 S1 -90.63(16)
O3 S2 C7 F5 50.34(18)
O4 S2 C7 F5 175.75(15)
N3 S2 C7 F5 -62.96(18)
O3 S2 C7 F6 -69.86(18)
O4 S2 C7 F6 55.55(19)
N3 S2 C7 F6 176.83(17)
O3 S2 C7 F4 170.06(16)
O4 S2 C7 F4 -64.54(18)
N3 S2 C7 F4 56.75(17)
O1 S1 C6 F3 176.83(16)
O2 S1 C6 F3 -58.5(2)
N3 S1 C6 F3 63.3(2)
O1 S1 C6 F1 55.95(19)
O2 S1 C6 F1 -179.36(16)
N3 S1 C6 F1 -57.55(19)
O1 S1 C6 F2 -64.1(2)
O2 S1 C6 F2 60.59(19)
N3 S1 C6 F2 -177.60(18)
C3 N1 C1 N2 97.3(2)
C2 N1 C1 N2 -130.6(2)
C5 N2 C1 N1 -175.3(2)
C4 N2 C1 N1 59.6(3)

_cod_database_fobs_code 1544339
